data_7011349
loop_
_publ_author_name
'Gr\"undemann, Stephan'
'Albrecht, Martin'
'Kovacevic, Anes'
'Faller, Jack W.'
'Crabtree, Robert H.'

_publ_section_title
;
 Bis-carbene complexes from oxidative addition of imidazolium C--H
 bonds to palladium(0)
;
_journal_issue 10
_journal_name_full 'Journal of the Chemical Society, Dalton Transactions'
_journal_page_first 2163
_journal_paper_doi 10.1039/b110964b
_journal_year 2002
_chemical_formula_moiety '2(C22 H26 Br N6 Pd)), 4(C H Cl3), C5, 2(Br)'
_chemical_formula_sum 'C53 H66 Br4 Cl12 N12 Pd2'
_chemical_formula_weight 1829.04
_space_group_IT_number 14
_symmetry_cell_setting monoclinic
_symmetry_Int_Tables_number 14
_symmetry_space_group_name_Hall '-P 2yn'
_symmetry_space_group_name_H-M 'P 1 21/n 1'
_cell_angle_alpha 90
_cell_angle_beta 104.809(2)
_cell_angle_gamma 90
_cell_formula_units_Z 2
_cell_length_a 19.4495(5)
_cell_length_b 9.6816(3)
_cell_length_c 20.3347(5)
_cell_measurement_reflns_used 26437
_cell_measurement_temperature 183.2
_cell_measurement_theta_max 27.5
_cell_measurement_theta_min 1.0
_cell_volume 3701.88(18)
_computing_cell_refinement Denzo-SMN
_computing_data_collection 'Nonius Collect'
_computing_data_reduction Denzo-SMN
_computing_publication_material 'teXsan for Windows v. 1.06 (MSC 1999)'
_computing_structure_refinement 'teXsan for Windows v. 1.06 (MSC 1999)'
_computing_structure_solution
;
SIR92 (Altomare, et. al. 1994)
;
_diffrn_ambient_temperature 183.2
_diffrn_measurement_device 'Nonius Kappa CCD'
_diffrn_measurement_method \w
_diffrn_orient_matrix_UB_11 0.00000
_diffrn_orient_matrix_UB_12 0.00000
_diffrn_orient_matrix_UB_13 0.00000
_diffrn_orient_matrix_UB_21 0.00000
_diffrn_orient_matrix_UB_22 0.00000
_diffrn_orient_matrix_UB_23 0.00000
_diffrn_orient_matrix_UB_31 0.00000
_diffrn_orient_matrix_UB_32 0.00000
_diffrn_orient_matrix_UB_33 0.00000
_diffrn_radiation_detector CCD
_diffrn_radiation_monochromator graphite
_diffrn_radiation_source 'X-ray tube'
_diffrn_radiation_type 'Mo K\a'
_diffrn_radiation_wavelength 0.7107
_diffrn_reflns_av_R_equivalents 0.04760
_diffrn_reflns_av_sigmaI/netI 0.118
_diffrn_reflns_limit_h_max 24
_diffrn_reflns_limit_h_min -25
_diffrn_reflns_limit_k_max 12
_diffrn_reflns_limit_k_min -10
_diffrn_reflns_limit_l_max 26
_diffrn_reflns_limit_l_min -20
_diffrn_reflns_number 29122
_diffrn_reflns_reduction_process 'Lp corrections applied'
_diffrn_reflns_theta_max 27.45
_diffrn_reflns_theta_min 1.09
_diffrn_standards_decay_% 0.00
_diffrn_standards_interval_count 0
_diffrn_standards_number 0
_exptl_absorpt_coefficient_mu 3.126
_exptl_absorpt_correction_T_max 0.693
_exptl_absorpt_correction_T_min 0.598
_exptl_absorpt_correction_type multi-scan
_exptl_crystal_colour colorless
_exptl_crystal_density_diffrn 1.641
_exptl_crystal_density_meas ?
_exptl_crystal_description prism
_exptl_crystal_F_000 1808.00
_exptl_crystal_size_max 0.14
_exptl_crystal_size_mid 0.12
_exptl_crystal_size_min 0.12
_refine_diff_density_max 0.57
_refine_diff_density_min -0.41
_refine_ls_extinction_method none
_refine_ls_goodness_of_fit_all 1.049
_refine_ls_goodness_of_fit_ref 1.150
_refine_ls_hydrogen_treatment noref
_refine_ls_matrix_type full
_refine_ls_number_constraints 0
_refine_ls_number_parameters 426
_refine_ls_number_reflns 4055
_refine_ls_number_restraints 0
_refine_ls_R_factor_all 0.0716
_refine_ls_R_factor_gt 0.031
_refine_ls_shift/su_max 0.0000
_refine_ls_shift/su_mean 0.0000
_refine_ls_structure_factor_coef F
_refine_ls_weighting_details 'w = 1/[\s^2^(Fo) + 0.00002|Fo|^2^]'
_refine_ls_weighting_scheme sigma
_refine_ls_wR_factor_all 0.0540
_refine_ls_wR_factor_ref 0.041
_reflns_number_gt 4055
_reflns_number_total 8927
_reflns_threshold_expression I>5.00\s(I)
_cod_data_source_file b110964b.txt
_cod_data_source_block '_2135[Pd(K1K2NC)Br]Br_4'
_cod_depositor_comments
;
The following automatic conversions were performed:
'_exptl_absorpt_correction_type' value 'multiscan' changed to 'multi-scan'
according to '/home/saulius/struct/CIF-dictionaries/cif_core.dic'
dictionary named 'cif_core.dic' version 2.4.1 from 2010-06-29.

Automatic conversion script
Id: cif_fix_enum 1527 2010-12-29 10:47:43Z saulius 
;
_cod_original_cell_volume 3701.9(2)
_cod_original_sg_symbol_H-M 'P 21/n     '
_cod_original_formula_sum 'C53 H66 Br4 Cl12 N12 Pd2 '
_cod_database_code 7011349

loop_
_symmetry_equiv_pos_as_xyz
'   +x,   +y,   +z'
1/2-x,1/2+y,1/2-z
'   -x,   -y,   -z'
1/2+x,1/2-y,1/2+z

loop_
_atom_site_label
_atom_site_fract_x
_atom_site_fract_y
_atom_site_fract_z
_atom_site_U_iso_or_equiv
_atom_site_occupancy
_atom_site_refinement_flags
_atom_site_adp_type
_atom_site_calc_flag
_atom_site_calc_attached_atom
Pd(1) 0.97073(2) 0.08245(4) 0.76440(2) 0.03037(9) 1.000 . Uani d ?
Br(1) 0.91909(2) -0.06855(6) 0.83679(3) 0.0449(2) 1.000 . Uani d ?
Br(2) 1.15423(2) 0.43453(5) 0.51514(2) 0.0393(1) 1.000 . Uani d ?
Cl(1) 0.8139(7) 0.196(2) 0.9206(7) 0.247(6) 0.500 S Uani d ?
Cl(2) 0.6902(3) 0.3112(12) 0.8436(4) 0.107(2) 0.500 S Uani d ?
Cl(3) 0.7700(6) 0.4513(7) 0.9602(4) 0.164(3) 0.500 S Uani d ?
Cl(4) 0.5318(9) 0.0158(10) 0.5828(5) 0.269(7) 0.500 S Uani d ?
Cl(5) 0.6006(3) 0.0144(8) 0.7225(5) 0.222(4) 0.500 S Uani d ?
Cl(6) 0.4574(5) 0.0199(9) 0.6864(6) 0.166(4) 0.500 S Uani d ?
Cl(7) 0.4483(3) 0.1131(6) 0.5780(3) 0.151(2) 0.500 S Uani d ?
Cl(8) 0.4836(8) 0.0054(11) 0.7060(6) 0.215(5) 0.500 S Uani d ?
Cl(9) 0.5770(4) -0.0371(10) 0.6289(6) 0.197(5) 0.500 S Uani d ?
Cl(10) 0.7032(6) 0.3651(12) 0.8648(5) 0.164(4) 0.500 S Uani d ?
Cl(11) 0.8019(6) 0.3917(9) 0.9968(5) 0.204(5) 0.500 S Uani d ?
Cl(12) 0.8203(3) 0.1803(5) 0.9152(3) 0.071(2) 0.500 S Uani d ?
N(1) 0.9480(2) 0.2709(4) 0.6564(2) 0.0388(11) 1.000 . Uani d ?
N(2) 1.0613(2) 0.2433(4) 0.6814(2) 0.0452(12) 1.000 . Uani d ?
N(3) 0.8743(2) 0.1765(4) 0.7152(2) 0.0354(11) 1.000 . Uani d ?
N(4) 1.0965(2) -0.1113(4) 0.7867(2) 0.0361(11) 1.000 . Uani d ?
N(5) 1.1068(2) 0.0371(4) 0.8672(2) 0.0375(11) 1.000 . Uani d ?
N(6) 1.1292(2) -0.2349(5) 0.7024(2) 0.052(1) 1.000 . Uani d ?
C(1) 0.8789(2) 0.2609(5) 0.6647(2) 0.039(1) 1.000 . Uani d ?
C(2) 0.8218(2) 0.3308(6) 0.6245(3) 0.053(2) 1.000 . Uani d ?
C(3) 0.7574(3) 0.3153(6) 0.6392(3) 0.062(2) 1.000 . Uani d ?
C(4) 0.7518(2) 0.2318(7) 0.6920(3) 0.060(2) 1.000 . Uani d ?
C(5) 0.8112(2) 0.1624(6) 0.7289(2) 0.048(2) 1.000 . Uani d ?
C(11) 1.0035(2) 0.2033(5) 0.7003(2) 0.0344(13) 1.000 . Uani d ?
C(12) 1.0435(3) 0.3326(6) 0.6265(3) 0.059(2) 1.000 . Uani d ?
C(13) 0.9726(3) 0.3516(6) 0.6110(3) 0.053(2) 1.000 . Uani d ?
C(14) 1.1365(2) 0.2070(6) 0.7143(3) 0.060(2) 1.000 . Uani d ?
C(15) 1.1683(3) 0.1261(7) 0.6682(4) 0.083(2) 1.000 . Uani d ?
C(16) 1.1776(3) 0.3392(8) 0.7382(3) 0.080(2) 1.000 . Uani d ?
C(21) 1.0751(2) -0.1828(5) 0.7229(3) 0.040(1) 1.000 . Uani d ?
C(22) 1.0049(3) -0.1947(5) 0.6878(3) 0.053(2) 1.000 . Uani d ?
C(23) 0.9895(3) -0.2627(6) 0.6264(3) 0.070(2) 1.000 . Uani d ?
C(24) 1.0450(4) -0.3147(6) 0.6024(3) 0.074(2) 1.000 . Uani d ?
C(25) 1.1125(3) -0.3003(6) 0.6426(3) 0.067(2) 1.000 . Uani d ?
C(31) 1.0638(2) -0.0008(5) 0.8073(2) 0.0340(13) 1.000 . Uani d ?
C(32) 1.1663(2) -0.0471(6) 0.8844(3) 0.053(2) 1.000 . Uani d ?
C(33) 1.1601(2) -0.1385(6) 0.8342(3) 0.053(2) 1.000 . Uani d ?
C(34) 1.0934(3) 0.1554(6) 0.9092(3) 0.052(2) 1.000 . Uani d ?
C(35) 1.1581(3) 0.2471(7) 0.9275(3) 0.078(2) 1.000 . Uani d ?
C(36) 1.0726(4) 0.1038(7) 0.9714(3) 0.084(2) 1.000 . Uani d ?
C(41) 1.0316(10) 0.018(2) 0.5228(8) 0.101(5) 0.500 S Uiso d ?
C(42) 0.950(3) 0.010(7) 0.508(3) 0.38(2) 0.500 S Uiso d ?
C(43) 0.9069(8) 0.035(2) 0.5191(8) 0.085(4) 0.500 S Uiso d ?
C(44) 0.843(2) 0.079(3) 0.480(1) 0.200(10) 0.500 S Uiso d ?
C(45) 0.829(2) -0.008(4) 0.535(2) 0.258(11) 0.500 S Uiso d ?
C(46) 0.5247(4) 0.0751(7) 0.6532(4) 0.099(3) 1.000 . Uani d ?
C(47) 0.7467(4) 0.2888(8) 0.9280(4) 0.100(3) 1.000 . Uani d ?
H(2) 1.1472 0.3288 0.9487 0.094 1.000 . Uiso c ?
H(4) 1.0324 0.0450 0.9579 0.101 1.000 . Uiso c ?
H(5) 1.1441 0.0404 0.6583 0.099 1.000 . Uiso c ?
H(6) 1.1856 0.3871 0.7001 0.096 1.000 . Uiso c ?
H(1) 0.8269 0.3878 0.5880 0.064 1.000 . Uiso c ?
H(3) 0.7167 0.3621 0.6129 0.075 1.000 . Uiso c ?
H(7) 0.7075 0.2219 0.7032 0.072 1.000 . Uiso c ?
H(8) 0.8071 0.1032 0.7649 0.058 1.000 . Uiso c ?
H(9) 1.0756 0.3731 0.6038 0.071 1.000 . Uiso c ?
H(10) 0.9451 0.4089 0.5762 0.063 1.000 . Uiso c ?
H(11) 1.1373 0.1519 0.7532 0.072 1.000 . Uiso c ?
H(12) 1.1642 0.1761 0.6271 0.099 1.000 . Uiso c ?
H(13) 1.2171 0.1098 0.6893 0.099 1.000 . Uiso c ?
H(14) 1.2219 0.3171 0.7688 0.096 1.000 . Uiso c ?
H(15) 1.1508 0.3961 0.7606 0.096 1.000 . Uiso c ?
H(16) 0.9681 -0.1572 0.7054 0.063 1.000 . Uiso c ?
H(17) 0.9416 -0.2739 0.6009 0.084 1.000 . Uiso c ?
H(18) 1.0363 -0.3592 0.5593 0.088 1.000 . Uiso c ?
H(19) 1.1502 -0.3393 0.6269 0.080 1.000 . Uiso c ?
H(20) 1.2042 -0.0408 0.9244 0.064 1.000 . Uiso c ?
H(21) 1.1931 -0.2091 0.8315 0.064 1.000 . Uiso c ?
H(22) 1.0549 0.2078 0.8827 0.062 1.000 . Uiso c ?
H(23) 1.1959 0.1995 0.9579 0.094 1.000 . Uiso c ?
H(24) 1.1720 0.2707 0.8874 0.094 1.000 . Uiso c ?
H(25) 1.0613 0.1800 0.9961 0.101 1.000 . Uiso c ?
H(26) 1.1111 0.0537 0.9994 0.101 1.000 . Uiso c ?
H(27) 0.5249 0.1732 0.6515 0.119 1.000 . Uiso c ?
H(28) 0.7214 0.2417 0.9555 0.120 1.000 . Uiso c ?

loop_
_atom_site_aniso_label
_atom_site_aniso_U_11
_atom_site_aniso_U_22
_atom_site_aniso_U_33
_atom_site_aniso_U_12
_atom_site_aniso_U_13
_atom_site_aniso_U_23
Pd(1) 0.0197(2) 0.0408(2) 0.0304(2) 0.0024(2) 0.00612(13) 0.0051(2)
Br(1) 0.0334(3) 0.0536(4) 0.0516(3) 0.0020(2) 0.0184(2) 0.0142(3)
Br(2) 0.0288(2) 0.0558(3) 0.0323(3) 0.0021(2) 0.0057(2) 0.0028(2)
Cl(1) 0.143(8) 0.36(2) 0.248(12) 0.082(9) 0.081(8) 0.141(11)
Cl(2) 0.055(2) 0.199(9) 0.069(3) 0.023(3) 0.017(2) 0.009(4)
Cl(3) 0.240(8) 0.085(5) 0.153(7) -0.035(5) 0.025(6) -0.033(4)
Cl(4) 0.52(2) 0.180(9) 0.177(9) -0.042(12) 0.216(12) -0.053(7)
Cl(5) 0.134(5) 0.166(6) 0.339(11) -0.013(4) 0.011(6) 0.161(7)
Cl(6) 0.142(5) 0.103(5) 0.303(13) -0.052(4) 0.146(7) -0.099(7)
Cl(7) 0.155(5) 0.139(5) 0.131(4) -0.016(4) -0.015(4) -0.000(4)
Cl(8) 0.41(2) 0.122(6) 0.148(6) -0.022(9) 0.143(10) 0.043(5)
Cl(9) 0.145(6) 0.196(9) 0.287(13) 0.049(5) 0.123(8) -0.026(8)
Cl(10) 0.188(9) 0.186(10) 0.135(8) 0.076(7) 0.073(6) 0.096(8)
Cl(11) 0.30(1) 0.143(8) 0.163(8) -0.109(8) 0.052(8) -0.015(5)
Cl(12) 0.067(3) 0.068(3) 0.084(3) 0.013(2) 0.030(3) 0.018(2)
N(1) 0.028(2) 0.054(3) 0.036(2) 0.007(2) 0.010(2) 0.014(2)
N(2) 0.025(2) 0.063(3) 0.051(3) 0.009(2) 0.015(2) 0.024(2)
N(3) 0.023(2) 0.051(3) 0.034(2) 0.007(2) 0.010(2) 0.002(2)
N(4) 0.023(2) 0.043(3) 0.041(2) 0.005(2) 0.006(2) 0.004(2)
N(5) 0.023(2) 0.051(3) 0.034(2) -0.000(2) -0.000(2) 0.006(2)
N(6) 0.043(2) 0.054(3) 0.064(3) 0.004(2) 0.024(2) -0.008(3)
C(1) 0.027(2) 0.054(3) 0.039(3) 0.008(2) 0.013(2) 0.008(3)
C(2) 0.034(3) 0.079(4) 0.045(3) 0.017(3) 0.009(2) 0.026(3)
C(3) 0.032(3) 0.096(5) 0.056(4) 0.029(3) 0.006(3) 0.024(3)
C(4) 0.026(2) 0.092(5) 0.064(4) 0.020(3) 0.015(3) 0.020(3)
C(5) 0.028(2) 0.069(4) 0.049(3) 0.009(3) 0.015(2) 0.014(3)
C(11) 0.026(2) 0.046(3) 0.034(3) 0.000(2) 0.012(2) 0.006(2)
C(12) 0.041(3) 0.085(5) 0.058(4) 0.010(3) 0.026(3) 0.031(3)
C(13) 0.040(3) 0.074(4) 0.045(3) 0.015(3) 0.013(2) 0.027(3)
C(14) 0.024(2) 0.082(4) 0.075(4) 0.010(3) 0.015(3) 0.047(3)
C(15) 0.042(3) 0.077(5) 0.141(6) 0.023(3) 0.047(4) 0.042(4)
C(16) 0.033(3) 0.117(6) 0.091(5) 0.006(3) 0.016(3) 0.023(4)
C(21) 0.037(3) 0.033(3) 0.052(3) -0.000(2) 0.011(2) 0.001(2)
C(22) 0.042(3) 0.053(4) 0.060(4) 0.002(3) 0.008(3) -0.017(3)
C(23) 0.059(4) 0.067(4) 0.077(4) -0.006(3) 0.004(3) -0.027(4)
C(24) 0.081(5) 0.065(5) 0.074(4) -0.002(4) 0.017(4) -0.032(4)
C(25) 0.075(4) 0.056(4) 0.080(5) 0.006(3) 0.039(4) -0.013(3)
C(31) 0.027(2) 0.044(3) 0.032(3) -0.003(2) 0.009(2) 0.007(2)
C(32) 0.030(3) 0.079(4) 0.046(3) 0.008(3) 0.001(2) 0.012(3)
C(33) 0.027(3) 0.071(4) 0.058(4) 0.020(3) 0.006(2) 0.016(3)
C(34) 0.051(3) 0.063(4) 0.036(3) -0.001(3) 0.000(2) -0.008(3)
C(35) 0.085(4) 0.078(5) 0.067(4) -0.023(4) 0.010(3) -0.020(4)
C(36) 0.099(5) 0.110(6) 0.048(4) -0.023(4) 0.026(3) -0.023(4)
C(46) 0.127(7) 0.058(5) 0.125(7) -0.017(4) 0.054(6) -0.011(4)
C(47) 0.110(6) 0.081(5) 0.118(7) -0.013(5) 0.043(5) 0.007(5)

loop_
_atom_type_symbol
_atom_type_oxidation_number
_atom_type_number_in_cell
_atom_type_scat_dispersion_real
_atom_type_scat_dispersion_imag
_atom_type_scat_source
C 0 106 0.002 0.002
;International Tables for Crystallography
(1992, Vol. C, Table 6.1.1.2)
;
H 0 132 0.000 0.000
;International Tables for Crystallography
(1992, Vol. C, Table 6.1.1.2)
;
Br 0 8 -0.374 2.456
;International Tables for Crystallography
(1992, Vol. C, Tables 4.2.6.8 and 6.1.1.1)
;
Cl 0 24 0.132 0.159
;International Tables for Crystallography
(1992, Vol. C, Tables 4.2.6.8 and 6.1.1.1)
;
Pd 0 4 -1.177 1.007
;International Tables for Crystallography
(1992, Vol. C, Tables 4.2.6.8 and 6.1.1.1)
;
N 0 24 0.004 0.003
;International Tables for Crystallography
(1992, Vol. C, Table 6.1.1.2)
;

loop_
_geom_angle_atom_site_label_1
_geom_angle_atom_site_label_2
_geom_angle_atom_site_label_3
_geom_angle
_geom_angle_site_symmetry_1
_geom_angle_site_symmetry_2
_geom_angle_site_symmetry_3
_geom_angle_publ_flag
BR1 PD1 N3 95.25(11) . . . ?
BR1 PD1 C11 174.76(13) . . . ?
BR1 PD1 C31 87.76(13) . . . ?
N3 PD1 C11 80.1(2) . . . ?
N3 PD1 C31 177.0(2) . . . ?
C11 PD1 C31 96.9(2) . . . ?
CL12 CL1 C47 156.3(55) . . . ?
CL10 CL2 C47 56.8(15) . . . ?
CL10 CL3 CL11 122.8(11) . . . ?
CL10 CL3 C45 76.1(12) . . . ?
CL10 CL3 C47 43.9(5) . . . ?
CL11 CL3 C45 119.4(18) . . . ?
CL11 CL3 C47 79.2(9) . . . ?
C45 CL3 C47 92.1(12) 2_656 2_656 2_656 ?
CL7 CL4 CL9 134.5(9) . . . ?
CL7 CL4 C46 65.5(6) . . . ?
CL9 CL4 C46 70.7(8) . . . ?
CL8 CL5 CL9 82.1(5) . . . ?
CL8 CL5 C46 46.4(4) . . . ?
CL9 CL5 C46 52.0(4) . . . ?
CL7 CL6 CL8 125.6(18) . . . ?
CL7 CL6 C46 52.3(5) . . . ?
CL8 CL6 C46 73.6(16) . . . ?
CL4 CL7 CL6 84.3(4) . . . ?
CL4 CL7 C46 50.1(4) . . . ?
CL6 CL7 C46 46.0(4) . . . ?
CL5 CL8 CL6 141.7(19) . . . ?
CL5 CL8 C46 55.1(6) . . . ?
CL6 CL8 C46 86.6(17) . . . ?
CL4 CL9 CL5 126.8(9) . . . ?
CL4 CL9 C46 64.9(6) . . . ?
CL5 CL9 C46 62.4(5) . . . ?
CL2 CL10 CL3 152.1(20) . . . ?
CL2 CL10 C47 101.3(20) . . . ?
CL3 CL10 C47 51.0(5) . . . ?
CL3 CL11 C47 67.6(9) . . . ?
CL1 CL12 C47 20.7(48) . . . ?
C1 N1 C11 120.5(4) . . . ?
C1 N1 C13 128.7(4) . . . ?
C11 N1 C13 110.6(4) . . . ?
C11 N2 C12 111.0(4) . . . ?
C11 N2 C14 127.3(4) . . . ?
C12 N2 C14 121.6(4) . . . ?
PD1 N3 C1 114.0(3) . . . ?
PD1 N3 C5 128.0(3) . . . ?
C1 N3 C5 118.0(4) . . . ?
C21 N4 C31 127.3(4) . . . ?
C21 N4 C33 122.7(4) . . . ?
C31 N4 C33 109.7(4) . . . ?
C31 N5 C32 110.8(5) . . . ?
C31 N5 C34 124.8(4) . . . ?
C32 N5 C34 124.4(4) . . . ?
C21 N6 C25 116.0(5) . . . ?
N1 C1 N3 112.9(4) . . . ?
N1 C1 C2 123.2(5) . . . ?
N3 C1 C2 123.8(4) . . . ?
C1 C2 C3 117.4(5) . . . ?
C1 C2 H1 121.3 . . . no
C3 C2 H1 121.2 . . . no
C2 C3 C4 119.8(5) . . . ?
C2 C3 H3 120.2 . . . no
C4 C3 H3 120.0 . . . no
C3 C4 C5 119.2(5) . . . ?
C3 C4 H7 120.4 . . . no
C5 C4 H7 120.4 . . . no
N3 C5 C4 121.7(5) . . . ?
N3 C5 H8 119.2 . . . no
C4 C5 H8 119.2 . . . no
PD1 C11 N1 112.2(3) . . . ?
PD1 C11 N2 143.1(4) . . . ?
N1 C11 N2 104.7(4) . . . ?
N2 C12 C13 107.6(4) . . . ?
N2 C12 H9 126.2 . . . no
C13 C12 H9 126.2 . . . no
N1 C13 C12 106.0(4) . . . ?
N1 C13 H10 127.0 . . . no
C12 C13 H10 127.0 . . . no
N2 C14 C15 111.3(5) . . . ?
N2 C14 C16 108.7(5) . . . ?
N2 C14 H11 108.1 . . . no
C15 C14 C16 112.3(5) . . . ?
C15 C14 H11 108.1 . . . no
C16 C14 H11 108.1 . . . no
C14 C15 H5 109.5 . . . no
C14 C15 H12 109.5 . . . no
C14 C15 H13 109.5 . . . no
H5 C15 H12 109.5 . . . no
H5 C15 H13 109.5 . . . no
H12 C15 H13 109.4 . . . no
C14 C16 H6 109.4 . . . no
C14 C16 H14 109.5 . . . no
C14 C16 H15 109.4 . . . no
H6 C16 H14 109.5 . . . no
H6 C16 H15 109.4 . . . no
H14 C16 H15 109.5 . . . no
N4 C21 N6 113.4(4) . . . ?
N4 C21 C22 122.1(5) . . . ?
N6 C21 C22 124.5(5) . . . ?
C21 C22 C23 118.0(5) . . . ?
C21 C22 H16 121.0 . . . no
C23 C22 H16 121.0 . . . no
C22 C23 C24 119.0(5) . . . ?
C22 C23 H17 120.5 . . . no
C24 C23 H17 120.5 . . . no
C23 C24 C25 117.8(6) . . . ?
C23 C24 H18 121.1 . . . no
C25 C24 H18 121.1 . . . no
N6 C25 C24 124.6(6) . . . ?
N6 C25 H19 117.7 . . . no
C24 C25 H19 117.7 . . . no
PD1 C31 N4 129.2(3) . . . ?
PD1 C31 N5 125.4(4) . . . ?
N4 C31 N5 105.2(4) . . . ?
N5 C32 C33 106.9(4) . . . ?
N5 C32 H20 126.5 . . . no
C33 C32 H20 126.5 . . . no
N4 C33 C32 107.3(5) . . . ?
N4 C33 H21 126.3 . . . no
C32 C33 H21 126.3 . . . no
N5 C34 C35 109.6(5) . . . ?
N5 C34 C36 110.5(5) . . . ?
N5 C34 H22 108.3 . . . no
C35 C34 C36 112.0(5) . . . ?
C35 C34 H22 108.2 . . . no
C36 C34 H22 108.2 . . . no
C34 C35 H2 109.5 . . . no
C34 C35 H23 109.4 . . . no
C34 C35 H24 109.5 . . . no
H2 C35 H23 109.4 . . . no
H2 C35 H24 109.5 . . . no
H23 C35 H24 109.5 . . . no
C34 C36 H4 109.4 . . . no
C34 C36 H25 109.5 . . . no
C34 C36 H26 109.4 . . . no
H4 C36 H25 109.5 . . . no
H4 C36 H26 109.5 . . . no
H25 C36 H26 109.5 . . . no
C41 C41 C42 32.8(23) 3_756 3_756 3_756 ?
C41 C41 C42 84.0(51) 3_756 3_756 3_756 ?
C41 C41 C43 101.8(19) 3_756 3_756 3_756 ?
C42 C41 C42 116.8(45) . . . ?
C42 C41 C43 134.6(28) . . . ?
C42 C41 C43 18.3(53) 3_756 3_756 3_756 ?
C41 C42 C41 63.2(45) . . . ?
C41 C42 C43 149.7(71) . . . ?
C41 C42 C43 145.6(97) 3_756 3_756 3_756 ?
C41 C43 C42 16.1(46) 3_756 3_756 3_756 ?
C41 C43 C44 117.0(18) 3_756 3_756 3_756 ?
C41 C43 C45 142.8(17) 3_756 3_756 3_756 ?
C42 C43 C44 132.1(50) . . . ?
C42 C43 C45 150.3(51) . . . ?
C44 C43 C45 57.0(16) . . . ?
C43 C44 C45 72.4(22) . . . ?
CL3 C45 C43 171.5(26) 2_646 2_646 2_646 ?
CL3 C45 C44 121.1(27) 2_646 2_646 2_646 ?
C43 C45 C44 50.6(19) . . . ?
CL4 C46 CL5 109.6(8) . . . ?
CL4 C46 CL6 119.9(8) . . . ?
CL4 C46 CL7 64.3(7) . . . ?
CL4 C46 CL8 127.8(8) . . . ?
CL4 C46 CL9 44.4(6) . . . ?
CL4 C46 H27 109.0 . . . no
CL5 C46 CL6 98.2(6) . . . ?
CL5 C46 CL7 172.3(6) . . . ?
CL5 C46 CL8 78.4(7) . . . ?
CL5 C46 CL9 65.6(6) . . . ?
CL5 C46 H27 109.6 . . . no
CL6 C46 CL7 81.7(6) . . . ?
CL6 C46 CL8 19.8(8) . . . ?
CL6 C46 CL9 120.5(7) . . . ?
CL6 C46 H27 109.9 . . . no
CL7 C46 CL8 101.4(7) . . . ?
CL7 C46 CL9 107.8(7) . . . ?
CL7 C46 H27 77.5 . . . no
CL8 C46 CL9 111.5(8) . . . ?
CL8 C46 H27 116.4 . . . no
CL9 C46 H27 129.6 . . . no
CL1 C47 CL2 106.7(8) . . . ?
CL1 C47 CL3 113.5(9) . . . ?
CL1 C47 CL10 118.2(9) . . . ?
CL1 C47 CL11 92.4(9) . . . ?
CL1 C47 CL12 3.0(8) . . . ?
CL1 C47 H28 109.8 . . . no
CL2 C47 CL3 106.9(6) . . . ?
CL2 C47 CL10 21.9(8) . . . ?
CL2 C47 CL11 139.6(7) . . . ?
CL2 C47 CL12 103.9(6) . . . ?
CL2 C47 H28 109.8 . . . no
CL3 C47 CL10 85.1(7) . . . ?
CL3 C47 CL11 33.1(4) . . . ?
CL3 C47 CL12 115.8(6) . . . ?
CL3 C47 H28 109.8 . . . no
CL10 C47 CL11 118.0(8) . . . ?
CL10 C47 CL12 115.9(7) . . . ?
CL10 C47 H28 117.9 . . . no
CL11 C47 CL12 95.3(6) . . . ?
CL11 C47 H28 95.8 . . . no
CL12 C47 H28 110.2 . . . no

loop_
_geom_bond_atom_site_label_1
_geom_bond_atom_site_label_2
_geom_bond_distance
_geom_bond_site_symmetry_1
_geom_bond_site_symmetry_2
_geom_bond_publ_flag
PD1 BR1 2.4633(6) . . ?
PD1 N3 2.094(4) . . ?
PD1 C11 1.974(5) . . ?
PD1 C31 1.970(5) . . ?
CL1 CL12 0.24(2) . . ?
CL1 C47 1.62(2) . . ?
CL2 CL10 0.68(2) . . ?
CL2 C47 1.798(12) . . ?
CL3 CL10 2.21(1) . . ?
CL3 CL11 1.017(11) . . ?
CL3 C45 2.00(4) . . ?
CL3 C47 1.720(11) . . ?
CL4 CL7 1.86(2) . . ?
CL4 CL9 1.22(1) . . ?
CL4 C46 1.582(11) . . ?
CL5 CL8 2.22(2) . . ?
CL5 CL9 1.91(1) . . ?
CL5 C46 1.856(11) . . ?
CL6 CL7 2.347(13) . . ?
CL6 CL8 0.58(2) . . ?
CL6 C46 1.705(11) . . ?
CL7 C46 1.876(10) . . ?
CL8 C46 1.639(12) . . ?
CL9 C46 1.649(11) . . ?
CL10 C47 1.535(13) . . ?
CL11 C47 1.827(13) . . ?
CL12 C47 1.849(11) . . ?
N1 C1 1.399(5) . . ?
N1 C11 1.378(5) . . ?
N1 C13 1.385(6) . . ?
N2 C11 1.335(5) . . ?
N2 C12 1.385(6) . . ?
N2 C14 1.487(6) . . ?
N3 C1 1.334(6) . . ?
N3 C5 1.333(6) . . ?
N4 C21 1.435(6) . . ?
N4 C31 1.364(6) . . ?
N4 C33 1.386(6) . . ?
N5 C31 1.341(6) . . ?
N5 C32 1.385(6) . . ?
N5 C34 1.490(7) . . ?
N6 C21 1.327(6) . . ?
N6 C25 1.336(7) . . ?
C1 C2 1.376(6) . . ?
C2 C3 1.369(7) . . ?
C2 H1 0.95 . . no
C3 C4 1.371(8) . . ?
C3 H3 0.95 . . no
C4 C5 1.381(7) . . ?
C4 H7 0.95 . . no
C5 H8 0.95 . . no
C12 C13 1.346(7) . . ?
C12 H9 0.95 . . no
C13 H10 0.95 . . no
C14 C15 1.473(9) . . ?
C14 C16 1.521(9) . . ?
C14 H11 0.95 . . no
C15 H5 0.95 . . no
C15 H12 0.95 . . no
C15 H13 0.95 . . no
C16 H6 0.95 . . no
C16 H14 0.95 . . no
C16 H15 0.95 . . no
C21 C22 1.374(7) . . ?
C22 C23 1.375(7) . . ?
C22 H16 0.95 . . no
C23 C24 1.388(8) . . ?
C23 H17 0.95 . . no
C24 C25 1.365(9) . . ?
C24 H18 0.95 . . no
C25 H19 0.95 . . no
C32 C33 1.333(8) . . ?
C32 H20 0.95 . . no
C33 H21 0.95 . . no
C34 C35 1.507(8) . . ?
C34 C36 1.507(8) . . ?
C34 H22 0.95 . . no
C35 H2 0.95 . . no
C35 H23 0.95 . . no
C35 H24 0.95 . . no
C36 H4 0.95 . . no
C36 H25 0.95 . . no
C36 H26 0.95 . . no
C41 C41 1.38(4) . . ?
C41 C42 1.54(5) . . ?
C41 C42 0.84(6) . . ?
C41 C43 1.71(3) . . ?
C42 C43 0.95(5) . . ?
C43 C44 1.36(3) . . ?
C43 C45 1.67(4) . . ?
C44 C45 1.47(4) . . ?
C46 H27 0.95 . . no
C47 H28 0.95 . . no

loop_
_geom_contact_atom_site_label_1
_geom_contact_atom_site_label_2
_geom_contact_distance
_geom_contact_site_symmetry_1
_geom_contact_site_symmetry_2
_geom_contact_publ_flag
N1 C43 3.54(2) . . no
C12 C24 3.450(9) . 1_565 no
C13 C24 3.546(9) . 1_565 no
C15 C44 3.57(3) . 3_756 no
C15 C41 3.59(2) . . no
C23 C42 3.52(7) . . no
C24 C41 3.58(2) . . no
C25 C44 3.56(3) . 3_756 no
C45 C47 2.68(4) . 2_646 no

loop_
_geom_torsion_atom_site_label_1
_geom_torsion_atom_site_label_2
_geom_torsion_atom_site_label_3
_geom_torsion_atom_site_label_4
_geom_torsion_site_symmetry_1
_geom_torsion_site_symmetry_2
_geom_torsion_site_symmetry_3
_geom_torsion_site_symmetry_4
_geom_torsion
_geom_torsion_publ_flag
PD1 N3 C1 N1 . . . . -1.4(6) no
PD1 N3 C1 C2 . . . . 178.4(5) no
PD1 N3 C5 C4 . . . . 179.7(4) no
PD1 C11 N1 C1 . . . . 6.4(6) no
PD1 C11 N1 C13 . . . . -178.3(4) no
PD1 C11 N2 C12 . . . . 176.7(5) no
PD1 C11 N2 C14 . . . . -6.2(10) no
PD1 C31 N4 C21 . . . . 9.5(7) no
PD1 C31 N4 C33 . . . . -177.0(4) no
PD1 C31 N5 C32 . . . . 176.8(4) no
PD1 C31 N5 C34 . . . . -4.3(7) no
BR1 PD1 N3 C1 . . . . -173.9(3) no
BR1 PD1 N3 C5 . . . . 6.8(5) no
BR1 PD1 C11 N1 . . . . 22.2(18) no
BR1 PD1 C11 N2 . . . . -155.1(11) no
BR1 PD1 C31 N4 . . . . 92.7(4) no
BR1 PD1 C31 N5 . . . . -82.8(4) no
CL1 CL12 C47 CL2 . . . . 159(13) no
CL1 CL12 C47 CL3 . . . . 43(13) no
CL1 CL12 C47 CL10 . . . . 140(13) no
CL1 CL12 C47 CL11 . . . . 15(13) no
CL1 C47 CL2 CL10 . . . . -125.2(18) no
CL1 C47 CL3 CL10 . . . . 118.7(10) no
CL1 C47 CL3 CL11 . . . . -54.4(15) no
CL1 C47 CL3 C45 . . . . -173.9(13) no
CL1 C47 CL10 CL2 . . . . 62.6(19) no
CL1 C47 CL10 CL3 . . . . -114.2(10) no
CL1 C47 CL11 CL3 . . . . 131.8(14) no
CL2 CL10 CL3 CL11 . . . . 1.4(46) no
CL2 CL10 CL3 C45 . . . . -114.8(40) no
CL2 CL10 CL3 C47 . . . . -6.7(37) no
CL2 CL10 C47 CL3 . . . . 176.8(17) no
CL2 CL10 C47 CL11 . . . . 172.5(16) no
CL2 CL10 C47 CL12 . . . . 60.5(18) no
CL2 C47 CL1 CL12 . . . . -21(13) no
CL2 C47 CL3 CL10 . . . . 1.2(7) no
CL2 C47 CL3 CL11 . . . . -171.8(12) no
CL2 C47 CL3 C45 . . . . 68.7(12) no
CL2 C47 CL10 CL3 . . . . -176.8(17) no
CL2 C47 CL11 CL3 . . . . 12.1(18) no
CL3 CL10 CL2 C47 . . . . 5.3(29) no
CL3 CL10 C47 CL11 . . . . -4.3(9) no
CL3 CL10 C47 CL12 . . . . -116.3(8) no
CL3 CL11 C47 CL10 . . . . 7.9(16) no
CL3 CL11 C47 CL12 . . . . 131.0(13) no
CL3 C45 C43 C41 . . . . -79(17) no
CL3 C45 C43 C42 . . . . -105(18) no
CL3 C45 C43 C44 . . . . 14(16) no
CL3 C45 C44 C43 . . . . -177.7(27) no
CL3 C47 CL1 CL12 . . . . -138(13) no
CL3 C47 CL2 CL10 . . . . -3.3(18) no
CL4 CL7 CL6 CL8 . . . . 29.2(27) no
CL4 CL7 CL6 C46 . . . . 36.9(5) no
CL4 CL7 C46 CL5 . . . . -39.0(43) no
CL4 CL7 C46 CL6 . . . . -128.9(7) no
CL4 CL7 C46 CL8 . . . . -126.7(8) no
CL4 CL7 C46 CL9 . . . . -9.5(8) no
CL4 CL9 CL5 CL8 . . . . 48.3(14) no
CL4 CL9 CL5 C46 . . . . 9.1(13) no
CL4 CL9 C46 CL5 . . . . -171.9(11) no
CL4 CL9 C46 CL6 . . . . 103.0(13) no
CL4 CL9 C46 CL7 . . . . 12.2(11) no
CL4 CL9 C46 CL8 . . . . 122.6(12) no
CL4 C46 CL5 CL8 . . . . -126.3(8) no
CL4 C46 CL5 CL9 . . . . -6.0(8) no
CL4 C46 CL6 CL7 . . . . -53.9(8) no
CL4 C46 CL6 CL8 . . . . 119.6(22) no
CL4 C46 CL7 CL6 . . . . 128.9(7) no
CL4 C46 CL8 CL5 . . . . 106.0(12) no
CL4 C46 CL8 CL6 . . . . -72.7(24) no
CL4 C46 CL9 CL5 . . . . 171.9(11) no
CL5 CL8 CL6 CL7 . . . . 4.6(48) no
CL5 CL8 CL6 C46 . . . . -1.7(28) no
CL5 CL8 C46 CL6 . . . . 178.7(22) no
CL5 CL8 C46 CL7 . . . . 172.2(6) no
CL5 CL8 C46 CL9 . . . . 57.7(7) no
CL5 CL9 CL4 CL7 . . . . -25.5(25) no
CL5 CL9 CL4 C46 . . . . -8.9(12) no
CL5 CL9 C46 CL6 . . . . -85.1(8) no
CL5 CL9 C46 CL7 . . . . -175.9(5) no
CL5 CL9 C46 CL8 . . . . -65.4(8) no
CL5 C46 CL4 CL7 . . . . 174.9(5) no
CL5 C46 CL4 CL9 . . . . 7.8(11) no
CL5 C46 CL6 CL7 . . . . -172.2(6) no
CL5 C46 CL6 CL8 . . . . 1.3(21) no
CL5 C46 CL7 CL6 . . . . 89.9(44) no
CL5 C46 CL8 CL6 . . . . -178.7(22) no
CL6 CL7 CL4 CL9 . . . . -17.0(17) no
CL6 CL7 CL4 C46 . . . . -34.2(5) no
CL6 CL7 C46 CL8 . . . . 2.2(7) no
CL6 CL7 C46 CL9 . . . . 119.5(7) no
CL6 CL8 CL5 CL9 . . . . -41.3(37) no
CL6 CL8 CL5 C46 . . . . 2.1(35) no
CL6 CL8 C46 CL7 . . . . -6.5(21) no
CL6 CL8 C46 CL9 . . . . -121.0(20) no
CL6 C46 CL4 CL7 . . . . 62.6(8) no
CL6 C46 CL4 CL9 . . . . -104.5(12) no
CL6 C46 CL5 CL8 . . . . -0.4(7) no
CL6 C46 CL5 CL9 . . . . 119.8(6) no
CL7 CL4 CL9 C46 . . . . -16.6(14) no
CL7 CL4 C46 CL8 . . . . 84.5(11) no
CL7 CL4 C46 CL9 . . . . 167.1(11) no
CL7 CL6 CL8 C46 . . . . 6.3(20) no
CL7 CL6 C46 CL8 . . . . -173.5(21) no
CL7 CL6 C46 CL9 . . . . -105.8(9) no
CL7 C46 CL4 CL9 . . . . -167.1(11) no
CL7 C46 CL5 CL8 . . . . -89.2(44) no
CL7 C46 CL5 CL9 . . . . 31.0(43) no
CL7 C46 CL6 CL8 . . . . 173.5(21) no
CL8 CL5 CL9 C46 . . . . 39.2(5) no
CL8 CL5 C46 CL9 . . . . -120.3(7) no
CL8 CL6 CL7 C46 . . . . -7.7(25) no
CL8 CL6 C46 CL9 . . . . 67.7(22) no
CL8 C46 CL4 CL9 . . . . -82.6(15) no
CL8 C46 CL5 CL9 . . . . 120.3(7) no
CL9 CL4 CL7 C46 . . . . 17.2(15) no
CL9 CL5 CL8 C46 . . . . -43.4(5) no
CL10 CL2 C47 CL11 . . . . -10.2(21) no
CL10 CL2 C47 CL12 . . . . -126.3(17) no
CL10 CL3 CL11 C47 . . . . -5.7(11) no
CL10 CL3 C45 C43 . . . . 175(17) no
CL10 CL3 C45 C44 . . . . -172.5(31) no
CL10 CL3 C47 CL11 . . . . 173.0(14) no
CL10 CL3 C47 CL12 . . . . 116.5(8) no
CL10 C47 CL1 CL12 . . . . -41(13) no
CL10 C47 CL3 CL11 . . . . -173.0(14) no
CL10 C47 CL3 C45 . . . . 67.4(12) no
CL11 CL3 CL10 C47 . . . . 8.1(16) no
CL11 CL3 C45 C43 . . . . 55(17) no
CL11 CL3 C45 C44 . . . . 67.4(33) no
CL11 CL3 C47 CL12 . . . . -56.6(14) no
CL11 C47 CL1 CL12 . . . . -165(13) no
CL11 C47 CL3 C45 . . . . -119.5(18) no
CL12 C47 CL3 C45 . . . . -176.1(12) no
N1 C1 N3 C5 . . . . 178.0(5) no
N1 C1 C2 C3 . . . . -178.0(5) no
N1 C11 PD1 N3 . . . . -5.1(3) no
N1 C11 PD1 C31 . . . . 174.7(4) no
N1 C11 N2 C12 . . . . -0.7(6) no
N1 C11 N2 C14 . . . . 176.4(5) no
N1 C13 C12 N2 . . . . -1.1(7) no
N2 C11 PD1 N3 . . . . 177.6(7) no
N2 C11 PD1 C31 . . . . -2.6(7) no
N2 C11 N1 C1 . . . . -175.3(5) no
N2 C11 N1 C13 . . . . 0.0(6) no
N3 PD1 C31 N4 . . . . -80.4(35) no
N3 PD1 C31 N5 . . . . 104.1(34) no
N3 C1 N1 C11 . . . . -3.3(7) no
N3 C1 N1 C13 . . . . -177.7(5) no
N3 C1 C2 C3 . . . . 2.2(9) no
N3 C5 C4 C3 . . . . 1.2(10) no
N4 C21 N6 C25 . . . . -178.7(5) no
N4 C21 C22 C23 . . . . 178.7(5) no
N4 C31 PD1 C11 . . . . -84.9(4) no
N4 C31 N5 C32 . . . . 0.4(5) no
N4 C31 N5 C34 . . . . 179.4(4) no
N4 C33 C32 N5 . . . . -0.7(6) no
N5 C31 PD1 C11 . . . . 99.7(4) no
N5 C31 N4 C21 . . . . -174.3(4) no
N5 C31 N4 C33 . . . . -0.8(5) no
N6 C21 N4 C31 . . . . 148.7(5) no
N6 C21 N4 C33 . . . . -24.1(7) no
N6 C21 C22 C23 . . . . -1.4(9) no
N6 C25 C24 C23 . . . . -2.7(11) no
C1 N1 C13 C12 . . . . 175.5(5) no
C1 N3 PD1 C11 . . . . 3.7(4) no
C1 N3 PD1 C31 . . . . -0.8(36) no
C1 N3 C5 C4 . . . . 0.4(8) no
C1 C2 C3 C4 . . . . -0.5(10) no
C2 C1 N1 C11 . . . . 177.0(5) no
C2 C1 N1 C13 . . . . 2.6(9) no
C2 C1 N3 C5 . . . . -2.2(8) no
C2 C3 C4 C5 . . . . -1.2(10) no
C5 N3 PD1 C11 . . . . -175.7(5) no
C5 N3 PD1 C31 . . . . 179.9(33) no
C11 N1 C13 C12 . . . . 0.7(7) no
C11 N2 C12 C13 . . . . 1.1(7) no
C11 N2 C14 C15 . . . . 116.4(6) no
C11 N2 C14 C16 . . . . -119.4(6) no
C12 N2 C14 C15 . . . . -66.7(7) no
C12 N2 C14 C16 . . . . 57.5(7) no
C13 C12 N2 C14 . . . . -176.2(6) no
C21 N4 C33 C32 . . . . 174.8(5) no
C21 N6 C25 C24 . . . . 0.7(10) no
C21 C22 C23 C24 . . . . -0.7(10) no
C22 C21 N4 C31 . . . . -31.4(8) no
C22 C21 N4 C33 . . . . 155.8(5) no
C22 C21 N6 C25 . . . . 1.4(8) no
C22 C23 C24 C25 . . . . 2.5(11) no
C31 N4 C33 C32 . . . . 1.0(6) no
C31 N5 C32 C33 . . . . 0.2(6) no
C31 N5 C34 C35 . . . . -128.5(5) no
C31 N5 C34 C36 . . . . 107.6(6) no
C32 N5 C34 C35 . . . . 50.3(7) no
C32 N5 C34 C36 . . . . -73.5(7) no
C33 C32 N5 C34 . . . . -178.8(5) no
C41 C41 C42 C43 . . . . 167(16) no
C41 C41 C42 C43 . . . . 165(17) no
C41 C41 C43 C42 . . . . -13(16) no
C41 C41 C43 C44 . . . . 148.4(23) no
C41 C41 C43 C45 . . . . -141.5(32) no
C41 C42 C41 C42 . . . . 0.0000 no
C41 C42 C41 C43 . . . . -167(16) no
C41 C42 C43 C44 . . . . 134.2(98) no
C41 C42 C43 C45 . . . . -130(10) no
C41 C42 C41 C42 . . . . 0.0000 no
C41 C42 C41 C43 . . . . 5.8(68) no
C41 C42 C43 C44 . . . . 22(20) no
C41 C42 C43 C45 . . . . -74(20) no
C41 C43 C44 C45 . . . . -137.4(21) no
C41 C43 C45 C44 . . . . 92.2(33) no
C42 C41 C41 C42 . . . . 180.0000 no
C42 C41 C41 C43 . . . . 4.2(50) no
C42 C41 C42 C41 . . . . 0.0000 no
C42 C41 C42 C43 . . . . -167(16) no
C42 C41 C43 C44 . . . . -145.2(35) no
C42 C41 C43 C45 . . . . 144.7(41) no
C42 C41 C41 C42 . . . . -180.0000 no
C42 C41 C41 C43 . . . . 175.8(50) no
C42 C41 C42 C41 . . . . 0.00000(10) no
C42 C41 C42 C43 . . . . 165(17) no
C42 C41 C43 C44 . . . . 162(17) no
C42 C41 C43 C45 . . . . -128(17) no
C42 C43 C44 C45 . . . . 144.1(70) no
C42 C43 C45 C44 . . . . -118(10) no
C43 C41 C41 C43 . . . . -180.0000 no
